data_7710628
loop_
_publ_author_name
'Gross, Peter'
'Zhang, Yue'
'Bayarjargal, Lkhamsuren'
'Winkler, Bjoern'
'H\"oppe, Henning A.'

_publ_section_title
;
 New Alkaline-Earth Amidosulfates and their Unexpected Decomposition to
 S4N4
;
_journal_name_full 'Dalton Transactions'
_journal_paper_doi 10.1039/D2DT01380K
_journal_year 2022
_chemical_formula_sum 'Ca2 H24 N4 O20 S4'
_chemical_formula_weight 608.63
_space_group_crystal_system monoclinic
_space_group_IT_number 15
_space_group_name_Hall '-C 2yc'
_space_group_name_H-M_alt 'C 1 2/c 1'
_atom_sites_solution_hydrogens difmap
_audit_creation_method SHELXL-2018/3
_audit_update_record
;
2021-10-27 deposited with the CCDC.	2022-06-06 downloaded from the CCDC.
;
_cell_angle_alpha 90
_cell_angle_beta 98.957(2)
_cell_angle_gamma 90
_cell_formula_units_Z 2
_cell_length_a 11.6250(4)
_cell_length_b 7.7639(3)
_cell_length_c 11.6238(4)
_cell_measurement_reflns_used 28865
_cell_measurement_temperature 266(2)
_cell_measurement_theta_max 25.242
_cell_measurement_theta_min 3.167
_cell_volume 1036.32(6)
_computing_structure_refinement 'SHELXL-2018/3 (Sheldrick, 2018)'
_diffrn_ambient_temperature 266(2)
_diffrn_measured_fraction_theta_full 1.000
_diffrn_measured_fraction_theta_max 1.000
_diffrn_measurement_device_type 'D8 Venture Bruker'
_diffrn_measurement_method 'generic phi and omega scans'
_diffrn_radiation_type MoK\a
_diffrn_radiation_wavelength 0.71073
_diffrn_reflns_av_R_equivalents 0.1012
_diffrn_reflns_av_unetI/netI 0.0279
_diffrn_reflns_Laue_measured_fraction_full 1.000
_diffrn_reflns_Laue_measured_fraction_max 1.000
_diffrn_reflns_limit_h_max 15
_diffrn_reflns_limit_h_min -15
_diffrn_reflns_limit_k_max 10
_diffrn_reflns_limit_k_min -10
_diffrn_reflns_limit_l_max 15
_diffrn_reflns_limit_l_min -15
_diffrn_reflns_number 28865
_diffrn_reflns_point_group_measured_fraction_full 1.000
_diffrn_reflns_point_group_measured_fraction_max 1.000
_diffrn_reflns_theta_full 25.242
_diffrn_reflns_theta_max 29.012
_diffrn_reflns_theta_min 3.167
_exptl_absorpt_coefficient_mu 1.052
_exptl_absorpt_correction_T_max 0.7458
_exptl_absorpt_correction_T_min 0.5641
_exptl_absorpt_correction_type multi-scan
_exptl_absorpt_process_details 'SADABS 2014/4'
_exptl_crystal_colour colourless
_exptl_crystal_density_diffrn 1.950
_exptl_crystal_description block
_exptl_crystal_F_000 632
_exptl_crystal_size_max 0.20
_exptl_crystal_size_mid 0.02
_exptl_crystal_size_min 0.02
_exptl_transmission_factor_max 0.7458
_exptl_transmission_factor_min 0.5641
_refine_diff_density_max 0.287
_refine_diff_density_min -0.447
_refine_diff_density_rms 0.076
_refine_ls_extinction_method none
_refine_ls_goodness_of_fit_ref 1.114
_refine_ls_hydrogen_treatment refxyz
_refine_ls_matrix_type full
_refine_ls_number_parameters 91
_refine_ls_number_reflns 1386
_refine_ls_number_restraints 7
_refine_ls_restrained_S_all 1.125
_refine_ls_R_factor_all 0.0515
_refine_ls_R_factor_gt 0.0305
_refine_ls_shift/su_max 0.001
_refine_ls_shift/su_mean 0.000
_refine_ls_structure_factor_coef Fsqd
_refine_ls_weighting_details 'w=1/[\s^2^(Fo^2^)+(0.0276P)^2^+1.3023P] where P=(Fo^2^+2Fc^2^)/3'
_refine_ls_weighting_scheme calc
_refine_ls_wR_factor_gt 0.0625
_refine_ls_wR_factor_ref 0.0702
_reflns_Friedel_coverage 0.000
_reflns_number_gt 1089
_reflns_number_total 1386
_reflns_threshold_expression 'I > 2\s(I)'
_cod_data_source_file d2dt01380k2.cif
_cod_data_source_block mo_101b_0m
_cod_original_sg_symbol_H-M 'C 2/c'
_cod_database_code 7710628
_shelx_shelxl_version_number 2018/3
_shelx_space_group_comment
;
The symmetry employed for this shelxl refinement is uniquely defined
by the following loop, which should always be used as a source of
symmetry information in preference to the above space-group names.
They are only intended as comments.
;

loop_
_space_group_symop_operation_xyz
'x, y, z'
'-x, y, -z+1/2'
'x+1/2, y+1/2, z'
'-x+1/2, y+1/2, -z+1/2'
'-x, -y, -z'
'x, -y, z-1/2'
'-x+1/2, -y+1/2, -z'
'x+1/2, -y+1/2, z-1/2'

loop_
_atom_site_label
_atom_site_type_symbol
_atom_site_fract_x
_atom_site_fract_y
_atom_site_fract_z
_atom_site_U_iso_or_equiv
_atom_site_adp_type
_atom_site_occupancy
_atom_site_site_symmetry_order
_atom_site_calc_flag
_atom_site_refinement_flags_posn
_atom_site_refinement_flags_adp
_atom_site_refinement_flags_occupancy
_atom_site_disorder_assembly
_atom_site_disorder_group
Ca1 Ca 0.000000 0.07522(7) 0.250000 0.01836(14) Uani 1 2 d S T P . .
S1 S 0.31698(4) 0.20263(6) 0.31410(5) 0.02081(13) Uani 1 1 d . . . . .
O1 O 0.19211(12) 0.2267(2) 0.28500(15) 0.0290(4) Uani 1 1 d . . . . .
O2 O 0.34584(13) 0.0895(2) 0.41482(14) 0.0314(4) Uani 1 1 d . . . . .
O3 O -0.12153(14) -0.1348(2) 0.32898(14) 0.0301(4) Uani 1 1 d . . . . .
N1 N 0.3639(2) 0.1092(3) 0.2050(2) 0.0372(5) Uani 1 1 d D . . . .
H11 H 0.359(4) 0.188(5) 0.138(3) 0.037 Uiso 0.59(4) 1 d D U P . .
H12 H 0.331(2) -0.0062(18) 0.192(2) 0.037 Uiso 1 1 d D U . . .
H13 H 0.4489(12) 0.098(8) 0.209(5) 0.037 Uiso 0.41(4) 1 d D U P . .
OW1 O 0.02006(14) 0.2759(2) 0.09357(15) 0.0313(4) Uani 1 1 d D . . . .
HW11 H -0.0397(19) 0.311(3) 0.041(2) 0.038 Uiso 1 1 d D U . . .
HW12 H 0.070(2) 0.367(3) 0.096(2) 0.038 Uiso 1 1 d D U . . .
OW2 O -0.11578(15) -0.0500(3) 0.07407(15) 0.0371(4) Uani 1 1 d D . . . .
HW21 H -0.093(2) -0.106(3) 0.016(2) 0.045 Uiso 1 1 d D U . . .
HW22 H -0.1867(17) -0.011(4) 0.048(2) 0.045 Uiso 1 1 d D U . . .

loop_
_atom_site_aniso_label
_atom_site_aniso_U_11
_atom_site_aniso_U_22
_atom_site_aniso_U_33
_atom_site_aniso_U_23
_atom_site_aniso_U_13
_atom_site_aniso_U_12
Ca1 0.0153(3) 0.0170(3) 0.0227(3) 0.000 0.0027(2) 0.000
S1 0.0147(2) 0.0176(3) 0.0291(3) 0.0029(2) 0.00010(18) -0.00223(18)
O1 0.0162(7) 0.0275(9) 0.0411(9) 0.0058(7) -0.0022(6) -0.0008(6)
O2 0.0285(8) 0.0282(9) 0.0347(9) 0.0101(7) -0.0033(7) -0.0002(7)
O3 0.0280(8) 0.0229(8) 0.0388(9) 0.0004(7) 0.0033(7) -0.0100(6)
N1 0.0441(13) 0.0242(11) 0.0470(13) -0.0045(9) 0.0191(10) -0.0030(9)
OW1 0.0265(8) 0.0326(9) 0.0314(9) 0.0076(7) -0.0062(7) -0.0078(7)
OW2 0.0320(9) 0.0489(11) 0.0292(9) -0.0095(8) 0.0008(7) 0.0120(8)

loop_
_atom_type_symbol
_atom_type_description
_atom_type_scat_dispersion_real
_atom_type_scat_dispersion_imag
_atom_type_scat_source
N N 0.0061 0.0033 'International Tables Vol C Tables 4.2.6.8 and 6.1.1.4'
H H 0.0000 0.0000 'International Tables Vol C Tables 4.2.6.8 and 6.1.1.4'
O O 0.0106 0.0060 'International Tables Vol C Tables 4.2.6.8 and 6.1.1.4'
S S 0.1246 0.1234 'International Tables Vol C Tables 4.2.6.8 and 6.1.1.4'
Ca Ca 0.2262 0.3064 'International Tables Vol C Tables 4.2.6.8 and 6.1.1.4'

loop_
_geom_angle_atom_site_label_1
_geom_angle_atom_site_label_2
_geom_angle_atom_site_label_3
_geom_angle
_geom_angle_site_symmetry_1
_geom_angle_site_symmetry_3
_geom_angle_publ_flag
O3 Ca1 O3 95.68(8) 2 . ?
O3 Ca1 OW1 147.27(5) 2 2 ?
O3 Ca1 OW1 91.05(6) . 2 ?
O3 Ca1 OW1 91.05(6) 2 . ?
O3 Ca1 OW1 147.28(5) . . ?
OW1 Ca1 OW1 100.36(9) 2 . ?
O3 Ca1 OW2 76.95(6) 2 2 ?
O3 Ca1 OW2 72.33(6) . 2 ?
OW1 Ca1 OW2 74.71(6) 2 2 ?
OW1 Ca1 OW2 140.24(6) . 2 ?
O3 Ca1 OW2 72.33(6) 2 . ?
O3 Ca1 OW2 76.95(6) . . ?
OW1 Ca1 OW2 140.24(6) 2 . ?
OW1 Ca1 OW2 74.71(6) . . ?
OW2 Ca1 OW2 133.55(9) 2 . ?
O3 Ca1 O1 144.23(5) 2 2 ?
O3 Ca1 O1 79.63(5) . 2 ?
OW1 Ca1 O1 68.49(5) 2 2 ?
OW1 Ca1 O1 76.37(6) . 2 ?
OW2 Ca1 O1 132.74(6) 2 2 ?
OW2 Ca1 O1 72.08(5) . 2 ?
O3 Ca1 O1 79.63(5) 2 . ?
O3 Ca1 O1 144.23(5) . . ?
OW1 Ca1 O1 76.37(6) 2 . ?
OW1 Ca1 O1 68.49(5) . . ?
OW2 Ca1 O1 72.08(5) 2 . ?
OW2 Ca1 O1 132.74(6) . . ?
O1 Ca1 O1 123.89(8) 2 . ?
O3 S1 O1 111.91(9) 3 . ?
O3 S1 O2 112.40(10) 3 . ?
O1 S1 O2 111.17(9) . . ?
O3 S1 N1 105.23(10) 3 . ?
O1 S1 N1 108.68(12) . . ?
O2 S1 N1 107.09(11) . . ?
S1 O1 Ca1 144.43(10) . . ?
S1 O3 Ca1 147.72(10) 3_445 . ?
S1 N1 H11 111(3) . . ?
S1 N1 H12 111.4(15) . . ?
H11 N1 H12 118(3) . . ?
S1 N1 H13 117(4) . . ?
H11 N1 H13 92(4) . . ?
H12 N1 H13 106(4) . . ?
Ca1 OW1 HW11 123.6(18) . . ?
Ca1 OW1 HW12 127.4(17) . . ?
HW11 OW1 HW12 102(2) . . ?
Ca1 OW2 HW21 129.6(19) . . ?
Ca1 OW2 HW22 120.7(19) . . ?
HW21 OW2 HW22 106(3) . . ?

loop_
_geom_bond_atom_site_label_1
_geom_bond_atom_site_label_2
_geom_bond_distance
_geom_bond_site_symmetry_2
_geom_bond_publ_flag
Ca1 O3 2.4293(15) 2 ?
Ca1 O3 2.4293(15) . ?
Ca1 OW1 2.4331(17) 2 ?
Ca1 OW1 2.4331(17) . ?
Ca1 OW2 2.4662(17) 2 ?
Ca1 OW2 2.4662(17) . ?
Ca1 O1 2.5006(15) 2 ?
Ca1 O1 2.5007(15) . ?
S1 O3 1.4476(16) 3 ?
S1 O1 1.4504(15) . ?
S1 O2 1.4602(16) . ?
S1 N1 1.627(2) . ?
N1 H11 0.982(10) . ?
N1 H12 0.975(10) . ?
N1 H13 0.985(10) . ?
OW1 HW11 0.896(17) . ?
OW1 HW12 0.914(17) . ?
OW2 HW21 0.878(17) . ?
OW2 HW22 0.887(17) . ?
